data_2219880
loop_
_publ_author_name
'Wan, Yu'
'Chen, Xiu-mei'
'Zhang, Pu'
'Wu, Hui'

_publ_section_title
;
 1,3-Bis(4-chlorophenyl)-4,5-diethoxyimidazolidine
;
_journal_coeditor_code HK2538
_journal_issue 11
_journal_name_full 'Acta Crystallographica Section E'
_journal_page_first o2158
_journal_paper_doi 10.1107/S1600536808031176
_journal_volume 64
_journal_year 2008
_chemical_formula_iupac 'C19 H22 Cl2 N2 O2'
_chemical_formula_moiety 'C19 H22 Cl2 N2 O2'
_chemical_formula_sum 'C19 H22 Cl2 N2 O2'
_chemical_formula_weight 381.29
_chemical_melting_point_gt 445
_chemical_melting_point_lt 446
_chemical_name_systematic
;
1,3-Bis(4-chlorophenyl)-4,5-diethoxyimidazolidine
;
_space_group_IT_number 14
_symmetry_cell_setting monoclinic
_symmetry_space_group_name_Hall '-P 2ybc'
_symmetry_space_group_name_H-M 'P 1 21/c 1'
_atom_sites_solution_hydrogens geom
_atom_sites_solution_primary direct
_atom_sites_solution_secondary difmap
_cell_angle_alpha 90.00
_cell_angle_beta 94.480(15)
_cell_angle_gamma 90.00
_cell_formula_units_Z 4
_cell_length_a 10.928(2)
_cell_length_b 11.123(2)
_cell_length_c 16.006(3)
_cell_measurement_reflns_used 28
_cell_measurement_temperature 296(2)
_cell_measurement_theta_max 14.44
_cell_measurement_theta_min 4.93
_cell_volume 1939.6(6)
_computing_cell_refinement 'XSCANS (Siemens, 1996)'
_computing_data_collection 'XSCANS (Siemens, 1996)'
_computing_data_reduction 'XSCANS (Siemens, 1996)'
_computing_molecular_graphics 'SHELXTL (Sheldrick, 2008)'
_computing_publication_material 'SHELXTL (Sheldrick, 2008)'
_computing_structure_refinement 'SHELXL97 (Sheldrick, 2008)'
_computing_structure_solution 'SHELXS97 (Sheldrick, 2008)'
_diffrn_ambient_temperature 296(2)
_diffrn_measured_fraction_theta_full 1.000
_diffrn_measured_fraction_theta_max 1.000
_diffrn_measurement_device_type 'Siemens P4 diffractometer'
_diffrn_measurement_method \w
_diffrn_radiation_monochromator graphite
_diffrn_radiation_source 'normal-focus sealed tube'
_diffrn_radiation_type MoK\a
_diffrn_radiation_wavelength 0.71073
_diffrn_reflns_av_R_equivalents 0.0096
_diffrn_reflns_av_sigmaI/netI 0.0545
_diffrn_reflns_limit_h_max 13
_diffrn_reflns_limit_h_min 0
_diffrn_reflns_limit_k_max 13
_diffrn_reflns_limit_k_min 0
_diffrn_reflns_limit_l_max 19
_diffrn_reflns_limit_l_min -19
_diffrn_reflns_number 4160
_diffrn_reflns_theta_full 25.50
_diffrn_reflns_theta_max 25.50
_diffrn_reflns_theta_min 1.87
_diffrn_standards_decay_% 1.13
_diffrn_standards_interval_count 97
_diffrn_standards_number 3
_exptl_absorpt_coefficient_mu 0.349
_exptl_absorpt_correction_T_max 0.926
_exptl_absorpt_correction_T_min 0.843
_exptl_absorpt_correction_type multi-scan
_exptl_absorpt_process_details '(SADABS; Sheldrick, 1996)'
_exptl_crystal_colour colorless
_exptl_crystal_density_diffrn 1.306
_exptl_crystal_density_method 'not measured'
_exptl_crystal_description block
_exptl_crystal_F_000 800
_exptl_crystal_size_max 0.50
_exptl_crystal_size_mid 0.42
_exptl_crystal_size_min 0.22
_refine_diff_density_max 0.123
_refine_diff_density_min -0.133
_refine_ls_extinction_coef 0.0056(4)
_refine_ls_extinction_expression Fc^*^=kFc[1+0.001xFc^2^\l^3^/sin(2\q)]^-1/4^
_refine_ls_extinction_method 'SHELXL97 (Sheldrick, 2008)'
_refine_ls_goodness_of_fit_ref 0.944
_refine_ls_hydrogen_treatment constr
_refine_ls_matrix_type full
_refine_ls_number_parameters 227
_refine_ls_number_reflns 3609
_refine_ls_number_restraints 0
_refine_ls_restrained_S_all 0.944
_refine_ls_R_factor_all 0.0854
_refine_ls_R_factor_gt 0.0389
_refine_ls_shift/su_max 0.001
_refine_ls_shift/su_mean 0.000
_refine_ls_structure_factor_coef Fsqd
_refine_ls_weighting_details 'calc w=1/[\s^2^(Fo^2^)+(0.0226P)^2^] where P=(Fo^2^+2Fc^2^)/3'
_refine_ls_weighting_scheme calc
_refine_ls_wR_factor_gt 0.0664
_refine_ls_wR_factor_ref 0.0717
_reflns_number_gt 1867
_reflns_number_total 3609
_reflns_threshold_expression I>2\s(I)
_cod_data_source_file hk2538.cif
_cod_data_source_block I
_cod_original_sg_symbol_H-M 'P 21/c'
_cod_database_code 2219880
_cod_database_fobs_code 2219880

loop_
_symmetry_equiv_pos_as_xyz
'x, y, z'
'-x, y+1/2, -z+1/2'
'-x, -y, -z'
'x, -y-1/2, z-1/2'

loop_
_atom_site_type_symbol
_atom_site_label
_atom_site_fract_x
_atom_site_fract_y
_atom_site_fract_z
_atom_site_U_iso_or_equiv
_atom_site_adp_type
_atom_site_calc_flag
_atom_site_refinement_flags
_atom_site_occupancy
Cl Cl1 0.87517(6) -0.07126(6) 0.61089(5) 0.0967(3) Uani d . 1
Cl Cl2 0.24717(6) 0.95415(6) 0.65343(4) 0.0981(3) Uani d . 1
O O1 0.92261(12) 0.55731(13) 0.57515(9) 0.0596(4) Uani d . 1
O O2 0.66798(11) 0.63533(12) 0.42946(8) 0.0586(4) Uani d . 1
N N1 0.73769(14) 0.43816(15) 0.56395(10) 0.0544(5) Uani d . 1
N N2 0.63188(15) 0.61147(15) 0.57001(10) 0.0547(5) Uani d . 1
C C1 0.69410(19) 0.23950(19) 0.61290(13) 0.0576(6) Uani d . 1
H H1 0.6210 0.2672 0.6320 0.069 Uiso calc R 1
C C2 0.7256(2) 0.1204(2) 0.62321(13) 0.0628(6) Uani d . 1
H H2 0.6740 0.0681 0.6493 0.075 Uiso calc R 1
C C3 0.8326(2) 0.07892(19) 0.59514(14) 0.0601(6) Uani d . 1
C C4 0.9094(2) 0.1553(2) 0.55715(14) 0.0669(7) Uani d . 1
H H4 0.9820 0.1264 0.5380 0.080 Uiso calc R 1
C C5 0.8794(2) 0.2745(2) 0.54722(13) 0.0605(6) Uani d . 1
H H5 0.9325 0.3263 0.5222 0.073 Uiso calc R 1
C C6 0.76964(18) 0.31880(19) 0.57444(12) 0.0481(5) Uani d . 1
C C7 0.81176(18) 0.52749(18) 0.52714(12) 0.0520(6) Uani d . 1
H H7 0.8327 0.4979 0.4724 0.062 Uiso calc R 1
C C8 0.72362(17) 0.63322(18) 0.51288(12) 0.0510(5) Uani d . 1
H H8 0.7660 0.7093 0.5262 0.061 Uiso calc R 1
C C9 0.62711(17) 0.48661(18) 0.59411(12) 0.0517(6) Uani d . 1
H H9A 0.6272 0.4782 0.6544 0.062 Uiso calc R 1
H H9B 0.5548 0.4474 0.5677 0.062 Uiso calc R 1
C C10 0.54049(18) 0.6921(2) 0.58676(12) 0.0482(5) Uani d . 1
C C11 0.44177(18) 0.6556(2) 0.63022(13) 0.0587(6) Uani d . 1
H H11 0.4354 0.5755 0.6458 0.070 Uiso calc R 1
C C12 0.3535(2) 0.7359(2) 0.65051(14) 0.0666(7) Uani d . 1
H H12 0.2884 0.7096 0.6798 0.080 Uiso calc R 1
C C13 0.3603(2) 0.8540(2) 0.62809(13) 0.0613(6) Uani d . 1
C C14 0.4559(2) 0.8919(2) 0.58461(13) 0.0651(7) Uani d . 1
H H14 0.4610 0.9723 0.5692 0.078 Uiso calc R 1
C C15 0.54485(19) 0.8117(2) 0.56344(13) 0.0615(6) Uani d . 1
H H15 0.6087 0.8385 0.5331 0.074 Uiso calc R 1
C C16 0.9094(2) 0.5868(2) 0.66041(14) 0.0808(8) Uani d . 1
H H16A 0.8870 0.5157 0.6908 0.097 Uiso calc R 1
H H16B 0.8450 0.6462 0.6639 0.097 Uiso calc R 1
C C17 1.0262(2) 0.6350(3) 0.69752(16) 0.1104(10) Uani d . 1
H H17A 1.0183 0.6549 0.7552 0.166 Uiso calc R 1
H H17B 1.0473 0.7058 0.6676 0.166 Uiso calc R 1
H H17C 1.0894 0.5757 0.6941 0.166 Uiso calc R 1
C C18 0.7407(2) 0.6940(2) 0.37180(15) 0.0825(8) Uani d . 1
H H18A 0.8159 0.6493 0.3665 0.099 Uiso calc R 1
H H18B 0.7624 0.7741 0.3919 0.099 Uiso calc R 1
C C19 0.6704(2) 0.7017(3) 0.29006(15) 0.1278(12) Uani d . 1
H H19A 0.7187 0.7417 0.2509 0.192 Uiso calc R 1
H H19B 0.5962 0.7461 0.2957 0.192 Uiso calc R 1
H H19C 0.6504 0.6221 0.2701 0.192 Uiso calc R 1

loop_
_atom_site_aniso_label
_atom_site_aniso_U_11
_atom_site_aniso_U_22
_atom_site_aniso_U_33
_atom_site_aniso_U_12
_atom_site_aniso_U_13
_atom_site_aniso_U_23
Cl1 0.0971(5) 0.0588(4) 0.1362(6) 0.0063(4) 0.0216(5) -0.0038(4)
Cl2 0.0926(5) 0.0975(6) 0.1076(6) 0.0270(4) 0.0303(4) -0.0125(4)
O1 0.0454(9) 0.0792(11) 0.0551(10) -0.0086(8) 0.0086(7) -0.0004(9)
O2 0.0550(9) 0.0737(10) 0.0472(9) -0.0135(8) 0.0046(7) 0.0102(8)
N1 0.0432(10) 0.0544(12) 0.0678(12) -0.0047(10) 0.0177(9) 0.0051(10)
N2 0.0517(11) 0.0586(12) 0.0557(11) 0.0029(10) 0.0168(9) 0.0101(10)
C1 0.0485(13) 0.0586(15) 0.0666(16) -0.0042(12) 0.0103(12) -0.0005(13)
C2 0.0601(15) 0.0582(16) 0.0709(16) -0.0117(13) 0.0111(13) 0.0019(13)
C3 0.0608(15) 0.0520(15) 0.0669(16) -0.0025(13) 0.0020(13) -0.0105(13)
C4 0.0563(15) 0.0714(18) 0.0742(17) 0.0052(14) 0.0118(13) -0.0077(15)
C5 0.0559(15) 0.0652(17) 0.0620(16) -0.0039(13) 0.0150(12) 0.0014(13)
C6 0.0417(12) 0.0543(15) 0.0484(13) -0.0077(12) 0.0037(11) -0.0028(11)
C7 0.0491(13) 0.0641(15) 0.0434(13) -0.0069(12) 0.0065(11) -0.0005(12)
C8 0.0480(13) 0.0579(14) 0.0474(14) -0.0078(12) 0.0064(11) 0.0014(12)
C9 0.0435(13) 0.0579(15) 0.0541(14) -0.0041(11) 0.0057(11) 0.0031(12)
C10 0.0454(13) 0.0590(15) 0.0399(13) -0.0031(12) 0.0024(11) 0.0001(11)
C11 0.0515(14) 0.0584(15) 0.0675(15) -0.0062(13) 0.0126(12) 0.0010(13)
C12 0.0521(15) 0.0777(18) 0.0721(17) -0.0063(14) 0.0176(13) -0.0044(15)
C13 0.0596(15) 0.0689(17) 0.0558(15) 0.0058(14) 0.0077(12) -0.0100(13)
C14 0.0762(17) 0.0588(16) 0.0605(15) 0.0058(14) 0.0066(14) 0.0058(13)
C15 0.0601(15) 0.0659(17) 0.0605(15) -0.0007(13) 0.0167(12) 0.0082(13)
C16 0.0719(17) 0.117(2) 0.0537(16) -0.0122(16) 0.0074(14) -0.0114(15)
C17 0.086(2) 0.150(3) 0.090(2) -0.005(2) -0.0247(17) -0.016(2)
C18 0.0868(18) 0.0938(19) 0.0683(18) -0.0140(16) 0.0153(16) 0.0235(15)
C19 0.131(3) 0.195(3) 0.0564(18) -0.041(2) -0.0022(18) 0.041(2)

loop_
_atom_type_symbol
_atom_type_description
_atom_type_scat_dispersion_real
_atom_type_scat_dispersion_imag
_atom_type_scat_source
C C 0.0033 0.0016 'International Tables Vol C Tables 4.2.6.8 and 6.1.1.4'
H H 0.0000 0.0000 'International Tables Vol C Tables 4.2.6.8 and 6.1.1.4'
N N 0.0061 0.0033 'International Tables Vol C Tables 4.2.6.8 and 6.1.1.4'
O O 0.0106 0.0060 'International Tables Vol C Tables 4.2.6.8 and 6.1.1.4'
Cl Cl 0.1484 0.1585 'International Tables Vol C Tables 4.2.6.8 and 6.1.1.4'

loop_
_geom_angle_atom_site_label_1
_geom_angle_atom_site_label_2
_geom_angle_atom_site_label_3
_geom_angle
C16 O1 C7 115.22(15)
C18 O2 C8 113.37(16)
C6 N1 C7 124.76(17)
C6 N1 C9 122.01(16)
C7 N1 C9 113.14(16)
C10 N2 C8 124.56(17)
C10 N2 C9 121.99(17)
C8 N2 C9 112.07(16)
C2 C1 C6 121.0(2)
C2 C1 H1 119.5
C6 C1 H1 119.5
C3 C2 C1 119.9(2)
C3 C2 H2 120.1
C1 C2 H2 120.1
C2 C3 C4 120.4(2)
C2 C3 Cl1 120.04(18)
C4 C3 Cl1 119.48(18)
C3 C4 C5 120.1(2)
C3 C4 H4 119.9
C5 C4 H4 119.9
C4 C5 C6 120.5(2)
C4 C5 H5 119.8
C6 C5 H5 119.8
N1 C6 C1 120.87(19)
N1 C6 C5 121.08(19)
C1 C6 C5 118.0(2)
O1 C7 N1 115.03(16)
O1 C7 C8 113.71(17)
N1 C7 C8 103.01(15)
O1 C7 H7 108.3
N1 C7 H7 108.3
C8 C7 H7 108.3
O2 C8 N2 109.47(16)
O2 C8 C7 111.79(16)
N2 C8 C7 103.88(16)
O2 C8 H8 110.5
N2 C8 H8 110.5
C7 C8 H8 110.5
N1 C9 N2 102.80(16)
N1 C9 H9A 111.2
N2 C9 H9A 111.2
N1 C9 H9B 111.2
N2 C9 H9B 111.2
H9A C9 H9B 109.1
N2 C10 C15 122.01(19)
N2 C10 C11 120.6(2)
C15 C10 C11 117.4(2)
C12 C11 C10 121.1(2)
C12 C11 H11 119.4
C10 C11 H11 119.4
C13 C12 C11 120.7(2)
C13 C12 H12 119.7
C11 C12 H12 119.7
C12 C13 C14 119.4(2)
C12 C13 Cl2 120.12(19)
C14 C13 Cl2 120.5(2)
C13 C14 C15 120.4(2)
C13 C14 H14 119.8
C15 C14 H14 119.8
C14 C15 C10 121.0(2)
C14 C15 H15 119.5
C10 C15 H15 119.5
O1 C16 C17 108.81(19)
O1 C16 H16A 109.9
C17 C16 H16A 109.9
O1 C16 H16B 109.9
C17 C16 H16B 109.9
H16A C16 H16B 108.3
C16 C17 H17A 109.5
C16 C17 H17B 109.5
H17A C17 H17B 109.5
C16 C17 H17C 109.5
H17A C17 H17C 109.5
H17B C17 H17C 109.5
O2 C18 C19 109.0(2)
O2 C18 H18A 109.9
C19 C18 H18A 109.9
O2 C18 H18B 109.9
C19 C18 H18B 109.9
H18A C18 H18B 108.3
C18 C19 H19A 109.5
C18 C19 H19B 109.5
H19A C19 H19B 109.5
C18 C19 H19C 109.5
H19A C19 H19C 109.5
H19B C19 H19C 109.5

loop_
_geom_bond_atom_site_label_1
_geom_bond_atom_site_label_2
_geom_bond_distance
Cl1 C3 1.747(2)
Cl2 C13 1.736(2)
O1 C16 1.422(2)
O1 C7 1.422(2)
O2 C18 1.423(2)
O2 C8 1.424(2)
N1 C6 1.380(2)
N1 C7 1.437(2)
N1 C9 1.440(2)
N2 C10 1.384(2)
N2 C8 1.429(2)
N2 C9 1.443(2)
C1 C2 1.376(3)
C1 C6 1.385(2)
C1 H1 0.9300
C2 C3 1.366(3)
C2 H2 0.9300
C3 C4 1.369(3)
C4 C5 1.372(3)
C4 H4 0.9300
C5 C6 1.397(3)
C5 H5 0.9300
C7 C8 1.526(3)
C7 H7 0.9800
C8 H8 0.9800
C9 H9A 0.9700
C9 H9B 0.9700
C10 C15 1.384(3)
C10 C11 1.389(2)
C11 C12 1.372(3)
C11 H11 0.9300
C12 C13 1.365(3)
C12 H12 0.9300
C13 C14 1.366(3)
C14 C15 1.381(3)
C14 H14 0.9300
C15 H15 0.9300
C16 C17 1.466(3)
C16 H16A 0.9700
C16 H16B 0.9700
C17 H17A 0.9600
C17 H17B 0.9600
C17 H17C 0.9600
C18 C19 1.467(3)
C18 H18A 0.9700
C18 H18B 0.9700
C19 H19A 0.9600
C19 H19B 0.9600
C19 H19C 0.9600

loop_
_geom_torsion_atom_site_label_1
_geom_torsion_atom_site_label_2
_geom_torsion_atom_site_label_3
_geom_torsion_atom_site_label_4
_geom_torsion
C6 C1 C2 C3 -0.1(3)
C1 C2 C3 C4 0.4(3)
C1 C2 C3 Cl1 178.08(16)
C2 C3 C4 C5 0.2(3)
Cl1 C3 C4 C5 -177.52(17)
C3 C4 C5 C6 -1.0(3)
C7 N1 C6 C1 178.06(18)
C9 N1 C6 C1 1.7(3)
C7 N1 C6 C5 -1.4(3)
C9 N1 C6 C5 -177.81(18)
C2 C1 C6 N1 179.80(19)
C2 C1 C6 C5 -0.7(3)
C4 C5 C6 N1 -179.23(19)
C4 C5 C6 C1 1.3(3)
C16 O1 C7 N1 -50.9(2)
C16 O1 C7 C8 67.6(2)
C6 N1 C7 O1 -68.0(2)
C9 N1 C7 O1 108.68(19)
C6 N1 C7 C8 167.75(18)
C9 N1 C7 C8 -15.6(2)
C18 O2 C8 N2 160.47(17)
C18 O2 C8 C7 -85.0(2)
C10 N2 C8 O2 -68.9(2)
C9 N2 C8 O2 97.87(19)
C10 N2 C8 C7 171.58(17)
C9 N2 C8 C7 -21.7(2)
O1 C7 C8 O2 138.53(16)
N1 C7 C8 O2 -96.31(17)
O1 C7 C8 N2 -103.52(18)
N1 C7 C8 N2 21.63(19)
C6 N1 C9 N2 179.82(17)
C7 N1 C9 N2 3.1(2)
C10 N2 C9 N1 179.41(16)
C8 N2 C9 N1 12.3(2)
C8 N2 C10 C15 -14.3(3)
C9 N2 C10 C15 -179.81(19)
C8 N2 C10 C11 167.52(18)
C9 N2 C10 C11 2.0(3)
N2 C10 C11 C12 177.02(19)
C15 C10 C11 C12 -1.2(3)
C10 C11 C12 C13 0.3(3)
C11 C12 C13 C14 0.4(3)
C11 C12 C13 Cl2 179.42(17)
C12 C13 C14 C15 0.0(3)
Cl2 C13 C14 C15 -179.05(16)
C13 C14 C15 C10 -1.0(3)
N2 C10 C15 C14 -176.62(19)
C11 C10 C15 C14 1.6(3)
C7 O1 C16 C17 -170.4(2)
C8 O2 C18 C19 -174.5(2)
